data_1514529
loop_
_publ_author_name
'Nippe, Michael'
'Khnayzer, Rony S.'
'Panetier, Julien A.'
'Zee, David Z.'
'Olaiya, Babatunde S.'
'Head-Gordon, Martin'
'Chang, Christopher J.'
'Castellano, Felix N.'
'Long, Jeffrey R.'

_publ_section_title
;
 Catalytic proton reduction with transition metal complexes of the
 redox-active ligand bpy2PYMe
;
_journal_issue 10
_journal_name_full 'Chemical Science'
_journal_page_first 3934
_journal_paper_doi 10.1039/c3sc51660a
_journal_volume 4
_journal_year 2013
_chemical_formula_moiety 'C27 H21 B0.50 Ni F11 P1.5'
_chemical_formula_sum 'C33 H30.5 B0.5 F11 N7 Ni O0.5 P1.5'
_chemical_formula_weight 852.71
_chemical_name_common '[Ni(bpy2py)(CH3CN)]*1.5PF6*0.5BF4*Et2O'
_chemical_name_systematic
; 
 ? 
;
_space_group_IT_number 14
_symmetry_cell_setting monoclinic
_symmetry_space_group_name_Hall '-P 2yn'
_symmetry_space_group_name_H-M 'P 1 21/n 1'
_atom_sites_solution_hydrogens geom
_atom_sites_solution_primary direct
_atom_sites_solution_secondary difmap
_audit_creation_method SHELXL-97
_cell_angle_alpha 90.00
_cell_angle_beta 114.443(3)
_cell_angle_gamma 90.00
_cell_formula_units_Z 4
_cell_length_a 11.605(3)
_cell_length_b 26.456(6)
_cell_length_c 12.584(3)
_cell_measurement_reflns_used 9783
_cell_measurement_temperature 100(2)
_cell_measurement_theta_max 25.4128
_cell_measurement_theta_min 2.3518
_cell_volume 3517.3(15)
_computing_cell_refinement 'Bruker APEX2 v. 2009.1'
_computing_data_collection 'Bruker APEX2 v. 2009.1'
_computing_data_reduction 'Bruker APEX2 v. 2009.1'
_computing_molecular_graphics DIAMOND
_computing_publication_material CIFTAB
_computing_structure_refinement 'SHELXL-97 (Sheldrick, 2008)'
_computing_structure_solution 'SHELXS-97 (Sheldrick, 2008)'
_diffrn_ambient_temperature 100(2)
_diffrn_detector_area_resol_mean 8.366
_diffrn_measured_fraction_theta_full 0.997
_diffrn_measured_fraction_theta_max 0.997
_diffrn_measurement_device_type 'Bruker APEX-II CCD'
_diffrn_measurement_method '\f and \w scans'
_diffrn_radiation_monochromator 'QUAZAR multilayer mirrors'
_diffrn_radiation_source 'microfocus sealed tube'
_diffrn_radiation_type MoK\a
_diffrn_radiation_wavelength 0.71073
_diffrn_reflns_av_R_equivalents 0.0220
_diffrn_reflns_av_sigmaI/netI 0.0152
_diffrn_reflns_limit_h_max 13
_diffrn_reflns_limit_h_min -13
_diffrn_reflns_limit_k_max 31
_diffrn_reflns_limit_k_min -31
_diffrn_reflns_limit_l_max 15
_diffrn_reflns_limit_l_min -15
_diffrn_reflns_number 38001
_diffrn_reflns_theta_full 25.41
_diffrn_reflns_theta_max 25.41
_diffrn_reflns_theta_min 1.54
_exptl_absorpt_coefficient_mu 0.717
_exptl_absorpt_correction_T_max 0.9253
_exptl_absorpt_correction_T_min 0.8467
_exptl_absorpt_correction_type multi-scan
_exptl_absorpt_process_details SADABS
_exptl_crystal_colour pink
_exptl_crystal_density_diffrn 1.610
_exptl_crystal_density_method 'not measured'
_exptl_crystal_description block
_exptl_crystal_F_000 1734
_exptl_crystal_size_max 0.24
_exptl_crystal_size_mid 0.14
_exptl_crystal_size_min 0.11
_refine_diff_density_max 2.663
_refine_diff_density_min -1.717
_refine_diff_density_rms 0.091
_refine_ls_extinction_method none
_refine_ls_goodness_of_fit_ref 1.052
_refine_ls_hydrogen_treatment constr
_refine_ls_matrix_type full
_refine_ls_number_parameters 510
_refine_ls_number_reflns 6459
_refine_ls_number_restraints 12
_refine_ls_restrained_S_all 1.051
_refine_ls_R_factor_all 0.0550
_refine_ls_R_factor_gt 0.0515
_refine_ls_shift/su_max 0.002
_refine_ls_shift/su_mean 0.000
_refine_ls_structure_factor_coef Fsqd
_refine_ls_weighting_details 'calc w=1/[\s^2^(Fo^2^)+(0.0736P)^2^+9.2270P] where P=(Fo^2^+2Fc^2^)/3'
_refine_ls_weighting_scheme calc
_refine_ls_wR_factor_gt 0.1394
_refine_ls_wR_factor_ref 0.1423
_reflns_number_gt 5933
_reflns_number_total 6459
_reflns_threshold_expression >2sigma(I)
_cod_data_source_file c3sc51660a.txt
_cod_data_source_block 3
_cod_original_cell_volume 3517.3(14)
_cod_original_sg_symbol_H-M P2(1)/n
_cod_original_formula_sum 'C33 H30.50 B0.50 F11 N7 Ni O0.50 P1.50'
_cod_database_code 1514529

loop_
_symmetry_equiv_pos_as_xyz
'x, y, z'
'-x+1/2, y+1/2, -z+1/2'
'-x, -y, -z'
'x-1/2, -y-1/2, z-1/2'

loop_
_atom_site_label
_atom_site_type_symbol
_atom_site_fract_x
_atom_site_fract_y
_atom_site_fract_z
_atom_site_U_iso_or_equiv
_atom_site_adp_type
_atom_site_occupancy
_atom_site_symmetry_multiplicity
_atom_site_calc_flag
_atom_site_refinement_flags
_atom_site_disorder_assembly
_atom_site_disorder_group
Ni1 Ni 0.83918(3) 0.593649(14) 0.64657(3) 0.01676(13) Uani 1 1 d . . .
P1 P 0.39997(9) 0.38808(4) 0.85197(8) 0.0287(2) Uani 1 1 d . . .
P2 P 1.1209(7) 0.1791(2) 0.8524(5) 0.0190(7) Uani 0.50 1 d P A 1
F1 F 0.5417(2) 0.39286(9) 0.86313(19) 0.0406(5) Uani 1 1 d . . .
F2 F 0.4485(2) 0.35476(9) 0.96693(19) 0.0396(5) Uani 1 1 d . . .
F3 F 0.25746(19) 0.38421(8) 0.8383(2) 0.0369(5) Uani 1 1 d . . .
F4 F 0.3529(2) 0.42164(8) 0.73628(17) 0.0347(5) Uani 1 1 d . . .
F5 F 0.42052(19) 0.43816(8) 0.92776(17) 0.0327(5) Uani 1 1 d . . .
F6 F 0.3813(2) 0.33845(8) 0.77493(19) 0.0399(5) Uani 1 1 d . . .
F7 F 1.2243(2) 0.17726(9) 0.97496(18) 0.0377(5) Uani 1 1 d . . .
F8 F 1.0155(4) 0.17627(15) 0.7186(3) 0.0330(9) Uani 0.50 1 d P A 1
F9 F 1.1607(2) 0.23051(7) 0.82093(19) 0.0326(5) Uani 1 1 d . . .
F10 F 1.2212(6) 0.1501(3) 0.8140(6) 0.0383(13) Uani 0.50 1 d P A 1
F11 F 1.0207(4) 0.20510(18) 0.8899(4) 0.0342(7) Uani 0.50 1 d P A 1
F12 F 1.0710(4) 0.12426(14) 0.8757(3) 0.0258(8) Uani 0.50 1 d P A 1
F13 F 1.0160(4) 0.17704(18) 0.8482(4) 0.0342(7) Uani 0.50 1 d P A 2
F14 F 1.1625(6) 0.1448(3) 0.7840(6) 0.0383(13) Uani 0.50 1 d P A 2
O1S O 0.9725 0.4924 0.9742 0.119(2) Uiso 0.50 1 d P . 1
N1 N 0.8540(2) 0.63925(10) 0.7813(2) 0.0209(5) Uani 1 1 d . . .
N1S N 0.7502(5) 0.2677(3) 0.8446(4) 0.099(2) Uani 1 1 d . . .
N2 N 0.7319(2) 0.55373(10) 0.7240(2) 0.0228(6) Uani 1 1 d . . .
N3 N 1.0248(2) 0.57991(10) 0.7404(2) 0.0188(5) Uani 1 1 d . . .
N4 N 0.8648(2) 0.52661(10) 0.5718(2) 0.0182(5) Uani 1 1 d . . .
N5 N 0.9093(2) 0.65101(10) 0.5794(2) 0.0185(5) Uani 1 1 d . . .
N6 N 0.6586(2) 0.61240(10) 0.5241(2) 0.0215(6) Uani 1 1 d . . .
C1 C 0.9463(3) 0.67325(12) 0.8269(3) 0.0227(6) Uani 1 1 d . . .
C1S C 0.8133(5) 0.2789(3) 0.7983(4) 0.0720(18) Uani 1 1 d . . .
C2 C 0.9485(3) 0.70557(13) 0.9148(3) 0.0279(7) Uani 1 1 d . . .
H2 H 1.0135 0.7301 0.9468 0.033 Uiso 1 1 calc R . .
C2S C 0.8918(5) 0.2929(3) 0.7386(5) 0.0763(18) Uani 1 1 d . . .
H2SA H 0.8378 0.3020 0.6576 0.114 Uiso 1 1 calc R . .
H2SB H 0.9460 0.2644 0.7397 0.114 Uiso 1 1 calc R . .
H2SC H 0.9447 0.3219 0.7781 0.114 Uiso 1 1 calc R . .
C3 C 0.8540(3) 0.70133(14) 0.9549(3) 0.0304(8) Uani 1 1 d . . .
H3 H 0.8504 0.7247 1.0106 0.037 Uiso 1 1 calc R . .
C3S C 0.9739(7) 0.4353(4) 0.9430(7) 0.104(3) Uani 1 1 d U . .
H3SC H 1.0420 0.4314 0.9156 0.125 Uiso 0.50 1 calc PR . 1
H3SD H 1.0016 0.4165 1.0174 0.125 Uiso 0.50 1 calc PR . 1
H3SA H 1.0420 0.4314 0.9156 0.125 Uiso 0.50 1 calc PR . -1
H3SB H 1.0016 0.4165 1.0174 0.125 Uiso 0.50 1 calc PR . -1
C4 C 0.7659(4) 0.66340(14) 0.9141(3) 0.0303(7) Uani 1 1 d . . .
H4 H 0.7039 0.6589 0.9442 0.036 Uiso 1 1 calc R . .
C4S C 0.8775(13) 0.4118(5) 0.8695(11) 0.074(3) Uani 0.50 1 d PU . .
H4SA H 0.8091 0.4125 0.8960 0.111 Uiso 0.50 1 calc PR . .
H4SB H 0.9007 0.3766 0.8633 0.111 Uiso 0.50 1 calc PR . .
H4SC H 0.8490 0.4281 0.7930 0.111 Uiso 0.50 1 calc PR . .
C5 C 0.7696(3) 0.63177(13) 0.8277(3) 0.0238(7) Uani 1 1 d . . .
C5S C 0.9725 0.4924 0.9742 0.119(2) Uiso 0.50 1 d P . -1
C6 C 0.6961(3) 0.58431(13) 0.7906(3) 0.0247(7) Uani 1 1 d . . .
C7 C 0.6038(4) 0.57033(15) 0.8282(3) 0.0352(8) Uani 1 1 d . . .
H7 H 0.5791 0.5928 0.8739 0.042 Uiso 1 1 calc R . .
C8 C 0.5484(4) 0.52323(15) 0.7982(4) 0.0376(9) Uani 1 1 d . . .
H8 H 0.4859 0.5127 0.8240 0.045 Uiso 1 1 calc R . .
C9 C 0.5848(3) 0.49186(14) 0.7305(3) 0.0327(8) Uani 1 1 d . . .
H9 H 0.5482 0.4593 0.7089 0.039 Uiso 1 1 calc R . .
C10 C 0.6756(3) 0.50861(13) 0.6947(3) 0.0284(7) Uani 1 1 d . . .
H10 H 0.6993 0.4870 0.6468 0.034 Uiso 1 1 calc R . .
C11 C 1.1053(3) 0.61593(12) 0.8043(3) 0.0211(6) Uani 1 1 d . . .
C12 C 1.2276(3) 0.60259(13) 0.8801(3) 0.0256(7) Uani 1 1 d . . .
H12 H 1.2852 0.6275 0.9269 0.031 Uiso 1 1 calc R . .
C13 C 1.2644(3) 0.55245(14) 0.8865(3) 0.0286(7) Uani 1 1 d . . .
H13 H 1.3458 0.5426 0.9419 0.034 Uiso 1 1 calc R . .
C14 C 1.1837(3) 0.51669(13) 0.8132(3) 0.0249(7) Uani 1 1 d . . .
H14 H 1.2099 0.4826 0.8139 0.030 Uiso 1 1 calc R . .
C15 C 1.0630(3) 0.53230(12) 0.7384(3) 0.0205(6) Uani 1 1 d . . .
C16 C 0.9692(3) 0.50111(12) 0.6439(3) 0.0201(6) Uani 1 1 d . . .
C17 C 0.9876(3) 0.45078(13) 0.6251(3) 0.0254(7) Uani 1 1 d . . .
H17 H 1.0611 0.4334 0.6768 0.030 Uiso 1 1 calc R . .
C18 C 0.8974(3) 0.42594(13) 0.5300(3) 0.0273(7) Uani 1 1 d . . .
H18 H 0.9076 0.3912 0.5166 0.033 Uiso 1 1 calc R . .
C19 C 0.7923(3) 0.45243(13) 0.4549(3) 0.0257(7) Uani 1 1 d . . .
H19 H 0.7303 0.4365 0.3880 0.031 Uiso 1 1 calc R . .
C20 C 0.7795(3) 0.50261(12) 0.4793(3) 0.0209(6) Uani 1 1 d . . .
H20 H 0.7071 0.5207 0.4281 0.025 Uiso 1 1 calc R . .
C21 C 0.9985(3) 0.68262(12) 0.6521(3) 0.0210(6) Uani 1 1 d . . .
C22 C 1.0375(3) 0.72399(12) 0.6083(3) 0.0256(7) Uani 1 1 d . . .
H22 H 1.0992 0.7465 0.6599 0.031 Uiso 1 1 calc R . .
C23 C 0.9867(3) 0.73256(12) 0.4896(3) 0.0270(7) Uani 1 1 d . . .
H23 H 1.0124 0.7611 0.4591 0.032 Uiso 1 1 calc R . .
C24 C 0.8987(3) 0.69949(12) 0.4157(3) 0.0245(7) Uani 1 1 d . . .
H24 H 0.8640 0.7042 0.3336 0.029 Uiso 1 1 calc R . .
C25 C 0.8622(3) 0.65932(12) 0.4644(3) 0.0196(6) Uani 1 1 d . . .
H25 H 0.8007 0.6365 0.4139 0.024 Uiso 1 1 calc R . .
C26 C 1.0527(3) 0.67058(12) 0.7843(3) 0.0226(7) Uani 1 1 d . . .
C27 C 1.1593(3) 0.70746(14) 0.8528(3) 0.0286(7) Uani 1 1 d . . .
H27A H 1.2275 0.7043 0.8264 0.043 Uiso 1 1 calc R . .
H27B H 1.1923 0.6995 0.9362 0.043 Uiso 1 1 calc R . .
H27C H 1.1264 0.7421 0.8396 0.043 Uiso 1 1 calc R . .
C28 C 0.5638(3) 0.62785(12) 0.4617(3) 0.0214(6) Uani 1 1 d . . .
C29 C 0.4423(3) 0.64782(15) 0.3796(3) 0.0341(8) Uani 1 1 d . . .
H29A H 0.4443 0.6526 0.3032 0.051 Uiso 1 1 calc R . .
H29B H 0.4261 0.6803 0.4083 0.051 Uiso 1 1 calc R . .
H29C H 0.3748 0.6239 0.3723 0.051 Uiso 1 1 calc R . .
B1 B 1.123(3) 0.1725(11) 0.838(3) 0.0190(7) Uani 0.50 1 d P A 2

loop_
_atom_site_aniso_label
_atom_site_aniso_U_11
_atom_site_aniso_U_22
_atom_site_aniso_U_33
_atom_site_aniso_U_23
_atom_site_aniso_U_13
_atom_site_aniso_U_12
Ni1 0.0153(2) 0.0173(2) 0.0180(2) -0.00138(14) 0.00718(16) -0.00117(14)
P1 0.0307(5) 0.0286(5) 0.0261(5) 0.0029(4) 0.0109(4) 0.0006(4)
P2 0.0289(8) 0.0147(18) 0.0152(18) -0.0036(11) 0.0111(11) 0.0020(12)
F1 0.0349(12) 0.0505(14) 0.0369(12) 0.0009(10) 0.0153(10) 0.0005(10)
F2 0.0450(13) 0.0379(12) 0.0374(12) 0.0084(10) 0.0186(10) 0.0075(10)
F3 0.0277(11) 0.0379(12) 0.0453(13) 0.0029(10) 0.0153(10) -0.0013(9)
F4 0.0426(12) 0.0316(11) 0.0243(10) 0.0039(8) 0.0081(9) -0.0045(9)
F5 0.0353(11) 0.0324(11) 0.0271(10) -0.0019(8) 0.0095(9) 0.0008(9)
F6 0.0467(13) 0.0312(12) 0.0372(12) 0.0003(9) 0.0126(10) 0.0025(10)
F7 0.0314(11) 0.0437(13) 0.0325(11) 0.0092(9) 0.0077(9) -0.0014(9)
F8 0.042(2) 0.030(2) 0.0184(18) -0.0002(16) 0.0032(17) -0.0049(18)
F9 0.0420(12) 0.0232(10) 0.0416(11) 0.0072(9) 0.0261(10) 0.0033(9)
F10 0.060(4) 0.0251(19) 0.038(3) -0.002(2) 0.029(3) 0.001(3)
F11 0.0297(14) 0.037(2) 0.041(2) 0.0030(14) 0.0195(15) -0.0022(17)
F12 0.030(2) 0.0183(18) 0.032(2) 0.0020(15) 0.0156(17) -0.0032(15)
F13 0.0297(14) 0.037(2) 0.041(2) 0.0030(14) 0.0195(15) -0.0022(17)
F14 0.060(4) 0.0251(19) 0.038(3) -0.002(2) 0.029(3) 0.001(3)
N1 0.0221(13) 0.0208(13) 0.0211(13) -0.0013(10) 0.0102(11) -0.0004(10)
N1S 0.054(3) 0.192(7) 0.046(3) -0.022(3) 0.016(2) 0.001(4)
N2 0.0229(13) 0.0243(14) 0.0237(13) -0.0011(11) 0.0119(11) -0.0024(11)
N3 0.0180(12) 0.0218(13) 0.0174(12) -0.0009(10) 0.0080(10) -0.0010(10)
N4 0.0169(12) 0.0196(13) 0.0195(12) 0.0012(10) 0.0091(10) -0.0006(10)
N5 0.0169(12) 0.0166(12) 0.0226(13) -0.0021(10) 0.0089(10) -0.0002(10)
N6 0.0207(14) 0.0214(13) 0.0244(13) -0.0025(11) 0.0115(12) -0.0018(11)
C1 0.0236(16) 0.0224(16) 0.0208(15) -0.0010(12) 0.0077(13) 0.0011(13)
C1S 0.046(3) 0.127(5) 0.034(2) -0.008(3) 0.008(2) 0.027(3)
C2 0.0305(17) 0.0252(17) 0.0246(16) -0.0052(13) 0.0082(14) -0.0011(14)
C2S 0.064(3) 0.114(5) 0.050(3) 0.019(3) 0.023(3) 0.038(3)
C3 0.039(2) 0.0295(18) 0.0258(17) -0.0054(14) 0.0160(15) 0.0037(15)
C3S 0.081(5) 0.150(8) 0.092(5) 0.038(5) 0.046(4) 0.011(5)
C4 0.0371(19) 0.0311(18) 0.0295(17) -0.0023(14) 0.0205(15) 0.0025(15)
C4S 0.074(8) 0.082(8) 0.066(7) 0.029(6) 0.029(6) 0.016(7)
C5 0.0252(16) 0.0255(17) 0.0235(16) 0.0009(13) 0.0128(13) 0.0025(13)
C6 0.0252(16) 0.0272(17) 0.0252(16) 0.0009(13) 0.0139(14) -0.0001(13)
C7 0.042(2) 0.033(2) 0.045(2) -0.0056(16) 0.0322(18) -0.0043(16)
C8 0.040(2) 0.037(2) 0.049(2) -0.0002(17) 0.0326(19) -0.0076(17)
C9 0.0345(19) 0.0279(18) 0.042(2) -0.0037(15) 0.0228(17) -0.0077(15)
C10 0.0329(18) 0.0250(17) 0.0332(18) -0.0043(14) 0.0197(15) -0.0047(14)
C11 0.0198(15) 0.0260(17) 0.0182(14) -0.0017(12) 0.0085(12) -0.0027(12)
C12 0.0203(16) 0.0327(18) 0.0217(15) -0.0039(13) 0.0065(13) -0.0053(13)
C13 0.0190(16) 0.041(2) 0.0221(16) 0.0049(14) 0.0043(13) 0.0038(14)
C14 0.0236(16) 0.0280(17) 0.0218(15) 0.0030(13) 0.0083(13) 0.0033(13)
C15 0.0194(15) 0.0240(16) 0.0205(15) 0.0021(12) 0.0107(12) 0.0005(12)
C16 0.0192(15) 0.0232(16) 0.0208(15) 0.0018(12) 0.0112(12) -0.0004(12)
C17 0.0235(16) 0.0239(17) 0.0296(17) 0.0014(13) 0.0118(14) 0.0039(13)
C18 0.0287(17) 0.0222(16) 0.0348(18) -0.0056(14) 0.0170(15) 0.0006(13)
C19 0.0251(16) 0.0280(17) 0.0260(16) -0.0067(13) 0.0126(14) -0.0042(13)
C20 0.0192(15) 0.0233(16) 0.0208(15) -0.0011(12) 0.0090(12) -0.0007(12)
C21 0.0182(14) 0.0200(15) 0.0261(16) -0.0032(12) 0.0103(13) 0.0004(12)
C22 0.0236(16) 0.0192(16) 0.0355(18) -0.0030(13) 0.0138(14) -0.0042(12)
C23 0.0282(17) 0.0194(16) 0.0374(19) 0.0057(14) 0.0176(15) 0.0003(13)
C24 0.0221(15) 0.0253(17) 0.0283(17) 0.0054(13) 0.0125(13) 0.0055(13)
C25 0.0176(14) 0.0187(15) 0.0229(15) 0.0007(12) 0.0086(12) 0.0023(11)
C26 0.0211(15) 0.0228(16) 0.0226(15) -0.0043(12) 0.0076(13) -0.0052(13)
C27 0.0265(17) 0.0287(18) 0.0283(17) -0.0086(14) 0.0089(14) -0.0088(14)
C28 0.0214(16) 0.0217(16) 0.0229(15) -0.0046(12) 0.0110(14) -0.0002(13)
C29 0.0244(17) 0.043(2) 0.0291(18) -0.0040(16) 0.0051(15) 0.0116(15)
B1 0.0289(8) 0.0147(18) 0.0152(18) -0.0036(11) 0.0111(11) 0.0020(12)

loop_
_atom_type_symbol
_atom_type_description
_atom_type_scat_dispersion_real
_atom_type_scat_dispersion_imag
_atom_type_scat_source
C C 0.0033 0.0016 'International Tables Vol C Tables 4.2.6.8 and 6.1.1.4'
H H 0.0000 0.0000 'International Tables Vol C Tables 4.2.6.8 and 6.1.1.4'
N N 0.0061 0.0033 'International Tables Vol C Tables 4.2.6.8 and 6.1.1.4'
F F 0.0171 0.0103 'International Tables Vol C Tables 4.2.6.8 and 6.1.1.4'
P P 0.1023 0.0942 'International Tables Vol C Tables 4.2.6.8 and 6.1.1.4'
Ni Ni 0.3393 1.1124 'International Tables Vol C Tables 4.2.6.8 and 6.1.1.4'
O O 0.0106 0.0060 'International Tables Vol C Tables 4.2.6.8 and 6.1.1.4'
B B 0.0013 0.0007 'International Tables Vol C Tables 4.2.6.8 and 6.1.1.4'

loop_
_geom_angle_atom_site_label_1
_geom_angle_atom_site_label_2
_geom_angle_atom_site_label_3
_geom_angle
_geom_angle_site_symmetry_1
N3 Ni1 N1 85.26(10) .
N3 Ni1 N5 82.27(10) .
N1 Ni1 N5 89.63(10) .
N3 Ni1 N6 168.67(10) .
N1 Ni1 N6 100.83(11) .
N5 Ni1 N6 88.19(10) .
N3 Ni1 N4 78.09(10) .
N1 Ni1 N4 154.67(10) .
N5 Ni1 N4 106.66(10) .
N6 Ni1 N4 98.99(10) .
N3 Ni1 N2 108.97(10) .
N1 Ni1 N2 77.18(10) .
N5 Ni1 N2 161.59(10) .
N6 Ni1 N2 81.85(10) .
N4 Ni1 N2 90.24(10) .
F2 P1 F5 90.43(12) .
F2 P1 F6 90.26(13) .
F5 P1 F6 178.79(14) .
F2 P1 F3 91.33(13) .
F5 P1 F3 90.55(12) .
F6 P1 F3 90.43(13) .
F2 P1 F4 179.28(14) .
F5 P1 F4 89.62(12) .
F6 P1 F4 89.68(12) .
F3 P1 F4 89.39(12) .
F2 P1 F1 90.00(13) .
F5 P1 F1 89.31(12) .
F6 P1 F1 89.70(13) .
F3 P1 F1 178.66(14) .
F4 P1 F1 89.28(12) .
F7 P2 F9 95.4(4) .
F7 P2 F11 94.6(3) .
F9 P2 F11 91.6(3) .
F7 P2 F8 174.7(4) .
F9 P2 F8 87.2(4) .
F11 P2 F8 89.9(4) .
F7 P2 F10 85.6(4) .
F9 P2 F10 90.8(4) .
F11 P2 F10 177.6(5) .
F8 P2 F10 89.7(3) .
F7 P2 F12 88.8(4) .
F9 P2 F12 175.8(5) .
F11 P2 F12 88.5(4) .
F8 P2 F12 88.6(4) .
F10 P2 F12 89.1(4) .
P2 F7 B1 8.3(11) .
P2 F9 B1 8.9(10) .
O1S O1S C3S 126.7(3) 3_767
C1 N1 C5 120.7(3) .
C1 N1 Ni1 122.4(2) .
C5 N1 Ni1 116.7(2) .
C10 N2 C6 117.8(3) .
C10 N2 Ni1 128.5(2) .
C6 N2 Ni1 111.9(2) .
C15 N3 C11 121.6(3) .
C15 N3 Ni1 116.2(2) .
C11 N3 Ni1 122.2(2) .
C20 N4 C16 118.8(3) .
C20 N4 Ni1 127.2(2) .
C16 N4 Ni1 112.1(2) .
C25 N5 C21 119.2(3) .
C25 N5 Ni1 120.7(2) .
C21 N5 Ni1 120.0(2) .
C28 N6 Ni1 172.5(3) .
N1 C1 C2 120.3(3) .
N1 C1 C26 115.9(3) .
C2 C1 C26 123.6(3) .
N1S C1S C2S 179.3(7) .
C3 C2 C1 118.9(3) .
C3 C2 H2 120.6 .
C1 C2 H2 120.6 .
C1S C2S H2SA 109.5 .
C1S C2S H2SB 109.5 .
H2SA C2S H2SB 109.5 .
C1S C2S H2SC 109.5 .
H2SA C2S H2SC 109.5 .
H2SB C2S H2SC 109.5 .
C4 C3 C2 120.1(3) .
C4 C3 H3 120.0 .
C2 C3 H3 120.0 .
C4S C3S C5S 123.7(8) .
C4S C3S O1S 123.7(8) .
C5S C3S O1S 0.0 .
C4S C3S H3SC 106.4 .
C5S C3S H3SC 106.4 .
O1S C3S H3SC 106.4 .
C4S C3S H3SD 106.4 .
C5S C3S H3SD 106.4 .
O1S C3S H3SD 106.4 .
H3SC C3S H3SD 106.5 .
C4S C3S H3SA 106.4 .
C5S C3S H3SA 106.4 .
O1S C3S H3SA 106.4 .
H3SC C3S H3SA 0.0 .
H3SD C3S H3SA 106.5 .
C4S C3S H3SB 106.4 .
C5S C3S H3SB 106.4 .
O1S C3S H3SB 106.4 .
H3SC C3S H3SB 106.5 .
H3SD C3S H3SB 0.0 .
H3SA C3S H3SB 106.5 .
C3 C4 C5 118.4(3) .
C3 C4 H4 120.8 .
C5 C4 H4 120.8 .
C3S C4S H4SA 109.5 .
C3S C4S H4SB 109.5 .
H4SA C4S H4SB 109.5 .
C3S C4S H4SC 109.5 .
H4SA C4S H4SC 109.5 .
H4SB C4S H4SC 109.5 .
N1 C5 C4 121.0(3) .
N1 C5 C6 114.6(3) .
C4 C5 C6 123.9(3) .
N2 C6 C7 122.1(3) .
N2 C6 C5 114.8(3) .
C7 C6 C5 122.9(3) .
C8 C7 C6 119.0(3) .
C8 C7 H7 120.5 .
C6 C7 H7 120.5 .
C9 C8 C7 119.0(3) .
C9 C8 H8 120.5 .
C7 C8 H8 120.5 .
C8 C9 C10 118.8(3) .
C8 C9 H9 120.6 .
C10 C9 H9 120.6 .
N2 C10 C9 123.2(3) .
N2 C10 H10 118.4 .
C9 C10 H10 118.4 .
N3 C11 C12 119.4(3) .
N3 C11 C26 115.8(3) .
C12 C11 C26 124.8(3) .
C13 C12 C11 119.1(3) .
C13 C12 H12 120.5 .
C11 C12 H12 120.5 .
C14 C13 C12 120.6(3) .
C14 C13 H13 119.7 .
C12 C13 H13 119.7 .
C13 C14 C15 117.7(3) .
C13 C14 H14 121.2 .
C15 C14 H14 121.2 .
N3 C15 C14 121.1(3) .
N3 C15 C16 113.5(3) .
C14 C15 C16 125.2(3) .
N4 C16 C17 121.5(3) .
N4 C16 C15 114.5(3) .
C17 C16 C15 123.9(3) .
C16 C17 C18 119.3(3) .
C16 C17 H17 120.4 .
C18 C17 H17 120.4 .
C19 C18 C17 119.1(3) .
C19 C18 H18 120.5 .
C17 C18 H18 120.5 .
C20 C19 C18 118.6(3) .
C20 C19 H19 120.7 .
C18 C19 H19 120.7 .
N4 C20 C19 122.7(3) .
N4 C20 H20 118.6 .
C19 C20 H20 118.6 .
N5 C21 C22 120.3(3) .
N5 C21 C26 117.2(3) .
C22 C21 C26 122.4(3) .
C23 C22 C21 119.9(3) .
C23 C22 H22 120.1 .
C21 C22 H22 120.1 .
C24 C23 C22 119.5(3) .
C24 C23 H23 120.2 .
C22 C23 H23 120.2 .
C23 C24 C25 118.1(3) .
C23 C24 H24 121.0 .
C25 C24 H24 121.0 .
N5 C25 C24 123.0(3) .
N5 C25 H25 118.5 .
C24 C25 H25 118.5 .
C27 C26 C1 110.7(3) .
C27 C26 C21 110.4(3) .
C1 C26 C21 109.7(3) .
C27 C26 C11 109.3(3) .
C1 C26 C11 107.8(3) .
C21 C26 C11 108.9(2) .
C26 C27 H27A 109.5 .
C26 C27 H27B 109.5 .
H27A C27 H27B 109.5 .
C26 C27 H27C 109.5 .
H27A C27 H27C 109.5 .
H27B C27 H27C 109.5 .
N6 C28 C29 179.0(4) .
C28 C29 H29A 109.5 .
C28 C29 H29B 109.5 .
H29A C29 H29B 109.5 .
C28 C29 H29C 109.5 .
H29A C29 H29C 109.5 .
H29B C29 H29C 109.5 .
F14 B1 F13 135(3) .
F14 B1 F9 109(2) .
F13 B1 F9 104.0(18) .
F14 B1 F7 111(2) .
F13 B1 F7 100.5(16) .
F9 B1 F7 87.3(15) .

loop_
_geom_bond_atom_site_label_1
_geom_bond_atom_site_label_2
_geom_bond_distance
_geom_bond_site_symmetry_2
Ni1 N3 2.015(3) .
Ni1 N1 2.029(3) .
Ni1 N5 2.061(3) .
Ni1 N6 2.083(3) .
Ni1 N4 2.086(3) .
Ni1 N2 2.149(3) .
P1 F2 1.585(2) .
P1 F5 1.592(2) .
P1 F6 1.593(2) .
P1 F3 1.594(2) .
P1 F4 1.596(2) .
P1 F1 1.597(2) .
P2 F7 1.513(7) .
P2 F9 1.540(7) .
P2 F11 1.582(6) .
P2 F8 1.622(7) .
P2 F10 1.625(9) .
P2 F12 1.633(7) .
F7 B1 1.64(3) .
F9 B1 1.63(3) .
F13 B1 1.31(3) .
F14 B1 1.21(3) .
O1S O1S 0.80398(11) 3_767
O1S C3S 1.562(10) .
N1 C1 1.333(4) .
N1 C5 1.346(4) .
N1S C1S 1.148(8) .
N2 C10 1.337(4) .
N2 C6 1.348(4) .
N3 C15 1.339(4) .
N3 C11 1.344(4) .
N4 C20 1.336(4) .
N4 C16 1.356(4) .
N5 C25 1.337(4) .
N5 C21 1.351(4) .
N6 C28 1.132(4) .
C1 C2 1.389(5) .
C1 C26 1.538(4) .
C1S C2S 1.448(8) .
C2 C3 1.388(5) .
C2 H2 0.9500 .
C2S H2SA 0.9800 .
C2S H2SB 0.9800 .
C2S H2SC 0.9800 .
C3 C4 1.372(5) .
C3 H3 0.9500 .
C3S C4S 1.280(15) .
C3S C5S 1.562(10) .
C3S H3SC 0.9900 .
C3S H3SD 0.9900 .
C3S H3SA 0.9900 .
C3S H3SB 0.9900 .
C4 C5 1.386(5) .
C4 H4 0.9500 .
C4S H4SA 0.9800 .
C4S H4SB 0.9800 .
C4S H4SC 0.9800 .
C5 C6 1.481(5) .
C6 C7 1.389(5) .
C7 C8 1.381(5) .
C7 H7 0.9500 .
C8 C9 1.376(5) .
C8 H8 0.9500 .
C9 C10 1.379(5) .
C9 H9 0.9500 .
C10 H10 0.9500 .
C11 C12 1.389(5) .
C11 C26 1.549(5) .
C12 C13 1.386(5) .
C12 H12 0.9500 .
C13 C14 1.381(5) .
C13 H13 0.9500 .
C14 C15 1.388(4) .
C14 H14 0.9500 .
C15 C16 1.486(4) .
C16 C17 1.384(5) .
C17 C18 1.386(5) .
C17 H17 0.9500 .
C18 C19 1.385(5) .
C18 H18 0.9500 .
C19 C20 1.384(5) .
C19 H19 0.9500 .
C20 H20 0.9500 .
C21 C22 1.383(5) .
C21 C26 1.548(4) .
C22 C23 1.379(5) .
C22 H22 0.9500 .
C23 C24 1.373(5) .
C23 H23 0.9500 .
C24 C25 1.378(5) .
C24 H24 0.9500 .
C25 H25 0.9500 .
C26 C27 1.531(4) .
C27 H27A 0.9800 .
C27 H27B 0.9800 .
C27 H27C 0.9800 .
C28 C29 1.459(5) .
C29 H29A 0.9800 .
C29 H29B 0.9800 .
C29 H29C 0.9800 .

loop_
_geom_torsion_atom_site_label_1
_geom_torsion_atom_site_label_2
_geom_torsion_atom_site_label_3
_geom_torsion_atom_site_label_4
_geom_torsion
_geom_torsion_site_symmetry_1
F9 P2 F7 B1 -110(10) .
F11 P2 F7 B1 158(10) .
F8 P2 F7 B1 10(5) .
F10 P2 F7 B1 -20(10) .
F12 P2 F7 B1 70(10) .
F7 P2 F9 B1 118(10) .
F11 P2 F9 B1 -148(10) .
F8 P2 F9 B1 -58(10) .
F10 P2 F9 B1 32(9) .
F12 P2 F9 B1 -56(7) .
N3 Ni1 N1 C1 48.3(3) .
N5 Ni1 N1 C1 -34.0(3) .
N6 Ni1 N1 C1 -122.1(2) .
N4 Ni1 N1 C1 97.0(3) .
N2 Ni1 N1 C1 159.0(3) .
N3 Ni1 N1 C5 -128.1(2) .
N5 Ni1 N1 C5 149.6(2) .
N6 Ni1 N1 C5 61.5(2) .
N4 Ni1 N1 C5 -79.3(3) .
N2 Ni1 N1 C5 -17.4(2) .
N3 Ni1 N2 C10 -96.2(3) .
N1 Ni1 N2 C10 -176.6(3) .
N5 Ni1 N2 C10 138.2(3) .
N6 Ni1 N2 C10 80.3(3) .
N4 Ni1 N2 C10 -18.7(3) .
N3 Ni1 N2 C6 100.0(2) .
N1 Ni1 N2 C6 19.7(2) .
N5 Ni1 N2 C6 -25.6(4) .
N6 Ni1 N2 C6 -83.5(2) .
N4 Ni1 N2 C6 177.5(2) .
N1 Ni1 N3 C15 141.2(2) .
N5 Ni1 N3 C15 -128.5(2) .
N6 Ni1 N3 C15 -95.7(6) .
N4 Ni1 N3 C15 -19.6(2) .
N2 Ni1 N3 C15 66.5(2) .
N1 Ni1 N3 C11 -36.8(2) .
N5 Ni1 N3 C11 53.5(2) .
N6 Ni1 N3 C11 86.3(6) .
N4 Ni1 N3 C11 162.4(2) .
N2 Ni1 N3 C11 -111.5(2) .
N3 Ni1 N4 C20 -175.2(3) .
N1 Ni1 N4 C20 134.8(3) .
N5 Ni1 N4 C20 -97.1(3) .
N6 Ni1 N4 C20 -6.3(3) .
N2 Ni1 N4 C20 75.4(3) .
N3 Ni1 N4 C16 20.8(2) .
N1 Ni1 N4 C16 -29.2(3) .
N5 Ni1 N4 C16 98.9(2) .
N6 Ni1 N4 C16 -170.3(2) .
N2 Ni1 N4 C16 -88.5(2) .
N3 Ni1 N5 C25 134.0(2) .
N1 Ni1 N5 C25 -140.7(2) .
N6 Ni1 N5 C25 -39.9(2) .
N4 Ni1 N5 C25 59.0(2) .
N2 Ni1 N5 C25 -96.9(4) .
N3 Ni1 N5 C21 -50.0(2) .
N1 Ni1 N5 C21 35.3(2) .
N6 Ni1 N5 C21 136.1(2) .
N4 Ni1 N5 C21 -125.0(2) .
N2 Ni1 N5 C21 79.1(4) .
N3 Ni1 N6 C28 -83(2) .
N1 Ni1 N6 C28 39(2) .
N5 Ni1 N6 C28 -50(2) .
N4 Ni1 N6 C28 -157(2) .
N2 Ni1 N6 C28 114(2) .
C5 N1 C1 C2 -7.4(5) .
Ni1 N1 C1 C2 176.4(2) .
C5 N1 C1 C26 167.3(3) .
Ni1 N1 C1 C26 -8.9(4) .
N1 C1 C2 C3 0.8(5) .
C26 C1 C2 C3 -173.5(3) .
C1 C2 C3 C4 4.7(5) .
O1S O1S C3S C4S 171.0(8) 3_767
O1S O1S C3S C5S 0(100) 3_767
C2 C3 C4 C5 -3.7(5) .
C1 N1 C5 C4 8.4(5) .
Ni1 N1 C5 C4 -175.1(3) .
C1 N1 C5 C6 -163.8(3) .
Ni1 N1 C5 C6 12.6(4) .
C3 C4 C5 N1 -2.8(5) .
C3 C4 C5 C6 168.8(3) .
C10 N2 C6 C7 -0.3(5) .
Ni1 N2 C6 C7 165.4(3) .
C10 N2 C6 C5 175.2(3) .
Ni1 N2 C6 C5 -19.1(3) .
N1 C5 C6 N2 5.3(4) .
C4 C5 C6 N2 -166.7(3) .
N1 C5 C6 C7 -179.2(3) .
C4 C5 C6 C7 8.7(5) .
N2 C6 C7 C8 1.2(6) .
C5 C6 C7 C8 -173.9(4) .
C6 C7 C8 C9 -1.0(6) .
C7 C8 C9 C10 -0.1(6) .
C6 N2 C10 C9 -0.9(5) .
Ni1 N2 C10 C9 -163.9(3) .
C8 C9 C10 N2 1.1(6) .
C15 N3 C11 C12 -7.2(4) .
Ni1 N3 C11 C12 170.7(2) .
C15 N3 C11 C26 171.4(3) .
Ni1 N3 C11 C26 -10.6(4) .
N3 C11 C12 C13 1.1(5) .
C26 C11 C12 C13 -177.5(3) .
C11 C12 C13 C14 4.3(5) .
C12 C13 C14 C15 -3.7(5) .
C11 N3 C15 C14 8.0(4) .
Ni1 N3 C15 C14 -170.1(2) .
C11 N3 C15 C16 -167.1(3) .
Ni1 N3 C15 C16 14.9(3) .
C13 C14 C15 N3 -2.4(5) .
C13 C14 C15 C16 172.1(3) .
C20 N4 C16 C17 -1.5(4) .
Ni1 N4 C16 C17 163.9(2) .
C20 N4 C16 C15 175.2(3) .
Ni1 N4 C16 C15 -19.3(3) .
N3 C15 C16 N4 3.7(4) .
C14 C15 C16 N4 -171.2(3) .
N3 C15 C16 C17 -179.6(3) .
C14 C15 C16 C17 5.5(5) .
N4 C16 C17 C18 0.4(5) .
C15 C16 C17 C18 -176.1(3) .
C16 C17 C18 C19 1.2(5) .
C17 C18 C19 C20 -1.6(5) .
C16 N4 C20 C19 1.1(4) .
Ni1 N4 C20 C19 -161.9(2) .
C18 C19 C20 N4 0.5(5) .
C25 N5 C21 C22 2.1(4) .
Ni1 N5 C21 C22 -173.9(2) .
C25 N5 C21 C26 -178.4(3) .
Ni1 N5 C21 C26 5.5(4) .
N5 C21 C22 C23 -1.1(5) .
C26 C21 C22 C23 179.4(3) .
C21 C22 C23 C24 -0.7(5) .
C22 C23 C24 C25 1.6(5) .
C21 N5 C25 C24 -1.2(4) .
Ni1 N5 C25 C24 174.8(2) .
C23 C24 C25 N5 -0.6(5) .
N1 C1 C26 C27 -173.7(3) .
C2 C1 C26 C27 0.8(4) .
N1 C1 C26 C21 64.2(4) .
C2 C1 C26 C21 -121.3(3) .
N1 C1 C26 C11 -54.2(4) .
C2 C1 C26 C11 120.3(3) .
N5 C21 C26 C27 175.6(3) .
C22 C21 C26 C27 -4.9(4) .
N5 C21 C26 C1 -62.2(3) .
C22 C21 C26 C1 117.3(3) .
N5 C21 C26 C11 55.5(3) .
C22 C21 C26 C11 -125.0(3) .
N3 C11 C26 C27 -173.8(3) .
C12 C11 C26 C27 4.8(4) .
N3 C11 C26 C1 65.8(3) .
C12 C11 C26 C1 -115.6(3) .
N3 C11 C26 C21 -53.2(3) .
C12 C11 C26 C21 125.4(3) .
Ni1 N6 C28 C29 96(20) .
P2 F9 B1 F14 -166(12) .
P2 F9 B1 F13 46(8) .
P2 F9 B1 F7 -55(9) .
P2 F7 B1 F14 171(12) .
P2 F7 B1 F13 -42(9) .
P2 F7 B1 F9 62(10) .
